data_7159941
loop_
_publ_author_name
'Liu, Jiamin'
'Wei, Xingfu'
'Wang, Yue'
'Qu, Jingping'
'Wang, Baomin'

_publ_section_title
;
 Asymmetric synthesis of atropisomeric arylpyrazoles <i>via</i> direct
 arylation of 5-aminopyrazoles with naphthoquinones.
;
_journal_issue 21
_journal_name_full 'Organic &amp; biomolecular chemistry'
_journal_page_first 4254
_journal_page_last 4263
_journal_paper_doi 10.1039/d4ob00514g
_journal_volume 22
_journal_year 2024
_chemical_formula_moiety 'C25 H24 Br N3 O4'
_chemical_formula_sum 'C25 H24 Br N3 O4'
_chemical_formula_weight 510.38
_space_group_crystal_system orthorhombic
_space_group_IT_number 19
_space_group_name_Hall 'P 2ac 2ab'
_space_group_name_H-M_alt 'P 21 21 21'
_atom_sites_solution_hydrogens mixed
_atom_sites_solution_primary dual
_audit_creation_date 2023-10-20
_audit_creation_method
;
Olex2 1.3
(compiled 2020.11.12 svn.r5f609507 for OlexSys, GUI svn.r6408)
;
_audit_update_record
;
2023-12-01 deposited with the CCDC.	2024-05-08 downloaded from the CCDC.
;
_cell_angle_alpha 90
_cell_angle_beta 90
_cell_angle_gamma 90
_cell_formula_units_Z 4
_cell_length_a 8.5837(8)
_cell_length_b 16.3187(15)
_cell_length_c 19.3809(17)
_cell_measurement_reflns_used 9860
_cell_measurement_temperature 299.0
_cell_measurement_theta_max 22.51
_cell_measurement_theta_min 2.44
_cell_volume 2714.8(4)
_computing_cell_refinement 'SAINT V8.40A (Bruker, 2019)'
_computing_data_reduction 'SAINT V8.40A (Bruker, 2019)'
_computing_molecular_graphics 'Olex2 1.3 (Dolomanov et al., 2009)'
_computing_publication_material 'Olex2 1.3 (Dolomanov et al., 2009)'
_computing_structure_refinement 'SHELXL 2018/3 (Sheldrick, 2015)'
_computing_structure_solution 'SHELXT 2018/2 (Sheldrick, 2018)'
_diffrn_ambient_temperature 299.0
_diffrn_measured_fraction_theta_full 0.999
_diffrn_measured_fraction_theta_max 0.999
_diffrn_measurement_device_type 'Bruker APEX-II CCD'
_diffrn_measurement_method '\f and \w scans'
_diffrn_radiation_type MoK\a
_diffrn_radiation_wavelength 0.71073
_diffrn_reflns_av_R_equivalents 0.0755
_diffrn_reflns_av_unetI/netI 0.0490
_diffrn_reflns_Laue_measured_fraction_full 0.999
_diffrn_reflns_Laue_measured_fraction_max 0.999
_diffrn_reflns_limit_h_max 10
_diffrn_reflns_limit_h_min -10
_diffrn_reflns_limit_k_max 20
_diffrn_reflns_limit_k_min -20
_diffrn_reflns_limit_l_max 24
_diffrn_reflns_limit_l_min -24
_diffrn_reflns_number 70426
_diffrn_reflns_point_group_measured_fraction_full 1.000
_diffrn_reflns_point_group_measured_fraction_max 1.000
_diffrn_reflns_theta_full 25.242
_diffrn_reflns_theta_max 26.371
_diffrn_reflns_theta_min 2.102
_diffrn_source_current 40.0
_diffrn_source_power 1.8
_diffrn_source_voltage 45.0
_diffrn_standards_number 0
_exptl_absorpt_coefficient_mu 1.546
_exptl_absorpt_correction_T_max 0.7456
_exptl_absorpt_correction_T_min 0.5745
_exptl_absorpt_correction_type none
_exptl_absorpt_process_details
;
SADABS-2016/2 (Bruker,2016/2) was used for absorption correction.
wR2(int) was 0.1163 before and 0.0729 after correction.
The Ratio of minimum to maximum transmission is 0.7705.
The \l/2 correction factor is Not present.
;
_exptl_crystal_colour colourless
_exptl_crystal_colour_primary colourless
_exptl_crystal_density_diffrn 1.249
_exptl_crystal_description block
_exptl_crystal_F_000 1048
_exptl_crystal_size_max 0.33
_exptl_crystal_size_mid 0.32
_exptl_crystal_size_min 0.29
_refine_diff_density_max 0.333
_refine_diff_density_min -0.442
_refine_diff_density_rms 0.058
_refine_ls_abs_structure_details
;
 Refined as an inversion twin.
;
_refine_ls_abs_structure_Flack 0.041(16)
_refine_ls_extinction_method none
_refine_ls_goodness_of_fit_ref 1.020
_refine_ls_hydrogen_treatment constr
_refine_ls_matrix_type full
_refine_ls_number_parameters 306
_refine_ls_number_reflns 5559
_refine_ls_number_restraints 0
_refine_ls_restrained_S_all 1.020
_refine_ls_R_factor_all 0.0944
_refine_ls_R_factor_gt 0.0539
_refine_ls_shift/su_max 0.001
_refine_ls_shift/su_mean 0.000
_refine_ls_structure_factor_coef Fsqd
_refine_ls_weighting_details 'w=1/[\s^2^(Fo^2^)+(0.0638P)^2^+1.5119P] where P=(Fo^2^+2Fc^2^)/3'
_refine_ls_weighting_scheme calc
_refine_ls_wR_factor_gt 0.1205
_refine_ls_wR_factor_ref 0.1364
_reflns_Friedel_coverage 0.766
_reflns_Friedel_fraction_full 1.000
_reflns_Friedel_fraction_max 1.000
_reflns_number_gt 3667
_reflns_number_total 5559
_reflns_threshold_expression 'I > 2\s(I)'
_cod_data_source_file d4ob00514g2.cif
_cod_data_source_block 1
_cod_depositor_comments 'Adding full bibliography for 7159941.cif.'
_cod_database_code 7159941
_shelx_shelxl_version_number 2018/3
_shelx_space_group_comment
;
The symmetry employed for this shelxl refinement is uniquely defined
by the following loop, which should always be used as a source of
symmetry information in preference to the above space-group names.
They are only intended as comments.
;
_shelx_estimated_absorpt_t_max 0.663
_shelx_estimated_absorpt_t_min 0.629
_olex2_refinement_description
;
1. Twinned data refinement
 Scales: 0.95903
 0.04097
2.a Rotating group:
 N1(H1A,H1B)
2.b Aromatic/amide H refined with riding coordinates:
 C012(H012), C014(H014), C01G(H01G), C01K(H01K), C01M(H01M), C01Q(H01Q),
 C01U(H01U), C01V(H01V)
2.c Idealised Me refined as rotating group:
 C00W(H00A,H00B,H00C), C01N(H01A,H01B,H01C), C01P(H01D,H01E,H01F), C01W(H01H,
 H01I,H01J)
2.d Idealised tetrahedral OH refined as rotating group:
 O1(H1), O2(H2)
;
_smtbx_masks_void_probe_radius 1.2
_smtbx_masks_void_truncation_radius 1.2
_olex2_submission_special_instructions 'No special instructions were received'

loop_
_space_group_symop_operation_xyz
'x, y, z'
'-x+1/2, -y, z+1/2'
'x+1/2, -y+1/2, -z'
'-x, y+1/2, -z+1/2'

loop_
_atom_site_label
_atom_site_type_symbol
_atom_site_fract_x
_atom_site_fract_y
_atom_site_fract_z
_atom_site_U_iso_or_equiv
_atom_site_adp_type
_atom_site_occupancy
_atom_site_site_symmetry_order
_atom_site_calc_flag
_atom_site_refinement_flags_posn
_atom_site_refinement_flags_adp
_atom_site_refinement_flags_occupancy
_atom_site_disorder_assembly
_atom_site_disorder_group
Br1 Br -1.04197(11) 1.40588(5) 0.18747(4) 0.0813(3) Uani 1 1 d . . . . .
O1 O -0.8197(5) 1.3980(3) -0.3129(3) 0.0611(11) Uani 1 1 d . . . . .
H1 H -0.873493 1.407455 -0.278856 0.092 Uiso 1 1 calc R U . . .
N2 N -1.0415(6) 1.3290(3) -0.1180(2) 0.0414(11) Uani 1 1 d . . . . .
O4 O -1.0130(6) 1.1389(3) -0.1951(2) 0.0754(15) Uani 1 1 d . . . . .
N3 N -1.1771(5) 1.3398(3) -0.1547(2) 0.0447(12) Uani 1 1 d . . . . .
N1 N -0.7779(6) 1.2865(4) -0.1358(3) 0.0557(14) Uani 1 1 d . . . . .
H1A H -0.777400 1.238863 -0.116923 0.067 Uiso 1 1 d R U . . .
H1B H -0.714798 1.286804 -0.170330 0.067 Uiso 1 1 d R U . . .
O2 O -0.7799(7) 1.0691(3) -0.3709(3) 0.0864(17) Uani 1 1 d . . . . .
H2 H -0.827201 1.040896 -0.342838 0.130 Uiso 1 1 calc R U . . .
C00L C -0.8164(7) 1.3158(4) -0.3249(3) 0.0456(15) Uani 1 1 d . . . . .
O3 O -0.9516(7) 1.0391(3) -0.2675(3) 0.0797(15) Uani 1 1 d . . . . .
C00N C -0.9253(6) 1.3025(3) -0.1593(3) 0.0392(14) Uani 1 1 d . . . . .
C00P C -0.9840(6) 1.2960(3) -0.2253(3) 0.0371(13) Uani 1 1 d . . . . .
C00Q C -0.8830(7) 1.1745(4) -0.2969(3) 0.0424(14) Uani 1 1 d . . . . .
C00S C -0.8949(6) 1.2619(4) -0.2837(3) 0.0383(13) Uani 1 1 d . . . . .
C00U C -1.0406(8) 1.3814(4) 0.0917(3) 0.0518(15) Uani 1 1 d . . . . .
C00V C -1.0380(7) 1.3456(3) -0.0464(3) 0.0390(12) Uani 1 1 d . . . . .
C00W C -1.2191(9) 1.3804(4) -0.3322(3) 0.0595(18) Uani 1 1 d . . . . .
H00A H -1.201771 1.433946 -0.313117 0.089 Uiso 1 1 calc R U . . .
H00B H -1.300536 1.383224 -0.366083 0.089 Uiso 1 1 calc R U . . .
H00C H -1.124990 1.361248 -0.353608 0.089 Uiso 1 1 calc R U . . .
C012 C -0.9517(8) 1.3165(4) 0.0683(3) 0.0516(15) Uani 1 1 d . . . . .
H012 H -0.889996 1.286298 0.098521 0.062 Uiso 1 1 calc R U . . .
C014 C -0.9570(8) 1.2978(4) -0.0008(3) 0.0499(14) Uani 1 1 d . . . . .
H014 H -0.904557 1.251698 -0.016856 0.060 Uiso 1 1 calc R U . . .
C016 C -0.7227(7) 1.2070(5) -0.3990(3) 0.0576(18) Uani 1 1 d . . . . .
C01A C -1.1439(6) 1.3176(3) -0.2192(3) 0.0361(13) Uani 1 1 d . . . . .
C01B C -0.9496(8) 1.1123(4) -0.2532(3) 0.0536(15) Uani 1 1 d . . . . .
C01C C -1.2669(6) 1.3210(4) -0.2743(3) 0.0425(14) Uani 1 1 d . . . . .
C01D C -0.7296(7) 1.2913(5) -0.3841(3) 0.0526(17) Uani 1 1 d . . . . .
C01F C -0.7988(7) 1.1489(4) -0.3553(3) 0.0569(18) Uani 1 1 d . . . . .
C01G C -1.1260(8) 1.4283(4) 0.0483(3) 0.0618(19) Uani 1 1 d . . . . .
H01G H -1.184520 1.471854 0.065298 0.074 Uiso 1 1 calc R U . . .
C01K C -1.1253(8) 1.4110(4) -0.0212(3) 0.0549(16) Uani 1 1 d . . . . .
H01K H -1.183254 1.443051 -0.051476 0.066 Uiso 1 1 calc R U . . .
C01M C -0.6526(8) 1.3472(6) -0.4259(3) 0.073(2) Uani 1 1 d . . . . .
H01M H -0.657416 1.402804 -0.415700 0.088 Uiso 1 1 calc R U . . .
C01N C -1.2842(8) 1.2359(4) -0.3067(4) 0.0683(19) Uani 1 1 d . . . . .
H01A H -1.365741 1.237096 -0.340604 0.102 Uiso 1 1 calc R U . . .
H01B H -1.309642 1.196828 -0.271496 0.102 Uiso 1 1 calc R U . . .
H01C H -1.187952 1.220568 -0.328404 0.102 Uiso 1 1 calc R U . . .
C01P C -1.4217(7) 1.3497(6) -0.2428(4) 0.079(2) Uani 1 1 d . . . . .
H01D H -1.406798 1.401663 -0.220511 0.118 Uiso 1 1 calc R U . . .
H01E H -1.456797 1.310187 -0.209559 0.118 Uiso 1 1 calc R U . . .
H01F H -1.498302 1.355250 -0.278590 0.118 Uiso 1 1 calc R U . . .
C01Q C -0.5702(10) 1.3213(8) -0.4819(4) 0.097(3) Uani 1 1 d . . . . .
H01Q H -0.517612 1.359126 -0.509296 0.117 Uiso 1 1 calc R U . . .
C01U C -0.5646(11) 1.2371(9) -0.4983(4) 0.104(3) Uani 1 1 d . . . . .
H01U H -0.508440 1.219650 -0.536601 0.124 Uiso 1 1 calc R U . . .
C01V C -0.6411(9) 1.1810(6) -0.4584(4) 0.082(3) Uani 1 1 d . . . . .
H01V H -0.639409 1.125826 -0.470300 0.098 Uiso 1 1 calc R U . . .
C01W C -1.0757(11) 1.0796(5) -0.1488(5) 0.093(3) Uani 1 1 d . . . . .
H01H H -1.175416 1.061633 -0.165379 0.139 Uiso 1 1 calc R U . . .
H01I H -1.087656 1.103663 -0.103901 0.139 Uiso 1 1 calc R U . . .
H01J H -1.006359 1.033588 -0.145912 0.139 Uiso 1 1 calc R U . . .

loop_
_atom_site_aniso_label
_atom_site_aniso_U_11
_atom_site_aniso_U_22
_atom_site_aniso_U_33
_atom_site_aniso_U_23
_atom_site_aniso_U_13
_atom_site_aniso_U_12
Br1 0.1001(6) 0.1057(6) 0.0383(3) -0.0159(4) -0.0033(4) 0.0243(5)
O1 0.061(3) 0.057(3) 0.065(3) 0.003(3) 0.021(2) -0.005(2)
N2 0.035(2) 0.057(3) 0.033(2) -0.007(2) 0.004(2) 0.010(2)
O4 0.113(4) 0.047(2) 0.066(3) -0.006(2) 0.037(3) -0.004(2)
N3 0.031(3) 0.060(3) 0.043(3) -0.001(2) 0.002(2) 0.007(2)
N1 0.041(3) 0.082(4) 0.044(3) -0.001(3) -0.003(2) 0.019(3)
O2 0.085(4) 0.080(4) 0.094(4) -0.053(3) 0.010(3) 0.010(3)
C00L 0.038(3) 0.057(4) 0.042(3) -0.004(3) 0.001(3) 0.001(3)
O3 0.104(4) 0.050(3) 0.085(3) -0.013(2) 0.003(3) 0.006(3)
C00N 0.034(3) 0.038(3) 0.046(3) 0.001(2) 0.007(3) 0.003(3)
C00P 0.037(3) 0.042(3) 0.033(3) -0.001(2) 0.004(2) 0.001(3)
C00Q 0.038(3) 0.057(4) 0.032(3) -0.014(3) -0.002(2) 0.008(3)
C00S 0.027(3) 0.050(4) 0.037(3) -0.009(3) -0.004(2) 0.006(2)
C00U 0.061(4) 0.060(4) 0.035(3) -0.004(3) 0.005(3) 0.004(3)
C00V 0.037(3) 0.044(3) 0.036(3) 0.001(2) 0.001(3) 0.004(3)
C00W 0.063(4) 0.070(5) 0.045(4) 0.009(3) -0.012(3) 0.000(3)
C012 0.056(4) 0.055(4) 0.044(3) 0.006(3) 0.001(3) 0.015(3)
C014 0.057(4) 0.050(4) 0.042(3) -0.005(3) 0.006(3) 0.021(3)
C016 0.034(3) 0.102(6) 0.036(3) -0.020(4) 0.002(3) 0.001(4)
C01A 0.031(3) 0.044(3) 0.033(3) 0.002(2) 0.002(2) 0.003(2)
C01B 0.054(4) 0.049(4) 0.057(4) -0.011(3) -0.008(3) 0.011(3)
C01C 0.034(3) 0.054(4) 0.039(3) 0.003(3) -0.003(3) 0.001(3)
C01D 0.036(3) 0.091(5) 0.031(3) -0.004(3) -0.002(3) -0.006(3)
C01F 0.044(4) 0.071(5) 0.056(4) -0.024(4) -0.010(3) 0.015(3)
C01G 0.074(5) 0.063(4) 0.049(4) -0.011(3) 0.007(3) 0.028(4)
C01K 0.065(4) 0.058(4) 0.042(3) 0.001(3) -0.001(3) 0.027(4)
C01M 0.053(4) 0.126(7) 0.040(4) 0.005(4) 0.010(3) -0.010(4)
C01N 0.061(4) 0.061(4) 0.083(5) -0.003(4) -0.028(4) -0.009(3)
C01P 0.039(4) 0.141(7) 0.056(4) -0.001(4) -0.007(3) 0.025(4)
C01Q 0.073(6) 0.157(10) 0.062(5) 0.006(6) 0.017(5) -0.019(6)
C01U 0.073(6) 0.182(11) 0.056(5) -0.027(6) 0.022(5) -0.015(7)
C01V 0.060(5) 0.125(7) 0.060(5) -0.037(5) 0.002(4) 0.005(5)
C01W 0.123(7) 0.060(5) 0.095(6) 0.023(4) 0.040(6) 0.000(5)

loop_
_atom_type_symbol
_atom_type_description
_atom_type_scat_dispersion_real
_atom_type_scat_dispersion_imag
_atom_type_scat_source
C C 0.0033 0.0016 'International Tables Vol C Tables 4.2.6.8 and 6.1.1.4'
H H 0.0000 0.0000 'International Tables Vol C Tables 4.2.6.8 and 6.1.1.4'
Br Br -0.2901 2.4595 'International Tables Vol C Tables 4.2.6.8 and 6.1.1.4'
N N 0.0061 0.0033 'International Tables Vol C Tables 4.2.6.8 and 6.1.1.4'
O O 0.0106 0.0060 'International Tables Vol C Tables 4.2.6.8 and 6.1.1.4'

loop_
_geom_angle_atom_site_label_1
_geom_angle_atom_site_label_2
_geom_angle_atom_site_label_3
_geom_angle
_geom_angle_site_symmetry_1
_geom_angle_site_symmetry_3
_geom_angle_publ_flag
C00L O1 H1 109.5 . . ?
N3 N2 C00V 120.0(4) . . ?
C00N N2 N3 111.2(4) . . ?
C00N N2 C00V 128.8(5) . . ?
C01B O4 C01W 117.9(5) . . ?
C01A N3 N2 105.6(4) . . ?
H1A N1 H1B 109.4 . . ?
C00N N1 H1A 108.5 . . ?
C00N N1 H1B 108.8 . . ?
C01F O2 H2 109.5 . . ?
O1 C00L C00S 121.6(5) . . ?
O1 C00L C01D 115.1(5) . . ?
C00S C00L C01D 123.3(6) . . ?
N2 C00N N1 123.2(5) . . ?
N2 C00N C00P 107.7(5) . . ?
N1 C00N C00P 129.1(5) . . ?
C00N C00P C00S 123.5(5) . . ?
C00N C00P C01A 104.9(5) . . ?
C01A C00P C00S 131.1(5) . . ?
C01B C00Q C00S 124.0(5) . . ?
C01F C00Q C00S 118.0(6) . . ?
C01F C00Q C01B 117.9(6) . . ?
C00L C00S C00P 117.6(5) . . ?
C00L C00S C00Q 119.6(5) . . ?
C00Q C00S C00P 122.8(5) . . ?
C012 C00U Br1 119.0(5) . . ?
C01G C00U Br1 119.0(5) . . ?
C01G C00U C012 122.0(5) . . ?
C014 C00V N2 122.3(5) . . ?
C014 C00V C01K 118.9(5) . . ?
C01K C00V N2 118.7(5) . . ?
H00A C00W H00B 109.5 . . ?
H00A C00W H00C 109.5 . . ?
H00B C00W H00C 109.5 . . ?
C01C C00W H00A 109.5 . . ?
C01C C00W H00B 109.5 . . ?
C01C C00W H00C 109.5 . . ?
C00U C012 H012 121.0 . . ?
C014 C012 C00U 118.1(6) . . ?
C014 C012 H012 121.0 . . ?
C00V C014 C012 121.3(5) . . ?
C00V C014 H014 119.3 . . ?
C012 C014 H014 119.3 . . ?
C01D C016 C01F 120.4(5) . . ?
C01D C016 C01V 118.8(7) . . ?
C01V C016 C01F 120.7(7) . . ?
N3 C01A C00P 110.5(5) . . ?
N3 C01A C01C 120.5(5) . . ?
C00P C01A C01C 129.0(5) . . ?
O4 C01B C00Q 115.6(5) . . ?
O3 C01B O4 120.4(6) . . ?
O3 C01B C00Q 124.0(6) . . ?
C01A C01C C00W 110.7(5) . . ?
C01A C01C C01N 109.0(5) . . ?
C01A C01C C01P 109.6(5) . . ?
C01N C01C C00W 107.4(5) . . ?
C01N C01C C01P 110.9(6) . . ?
C01P C01C C00W 109.2(6) . . ?
C016 C01D C00L 117.5(6) . . ?
C01M C01D C00L 122.4(7) . . ?
C01M C01D C016 120.1(6) . . ?
O2 C01F C00Q 122.0(7) . . ?
O2 C01F C016 116.9(6) . . ?
C00Q C01F C016 121.0(6) . . ?
C00U C01G H01G 120.3 . . ?
C00U C01G C01K 119.3(6) . . ?
C01K C01G H01G 120.3 . . ?
C00V C01K H01K 119.9 . . ?
C01G C01K C00V 120.2(6) . . ?
C01G C01K H01K 119.9 . . ?
C01D C01M H01M 119.7 . . ?
C01Q C01M C01D 120.6(9) . . ?
C01Q C01M H01M 119.7 . . ?
C01C C01N H01A 109.5 . . ?
C01C C01N H01B 109.5 . . ?
C01C C01N H01C 109.5 . . ?
H01A C01N H01B 109.5 . . ?
H01A C01N H01C 109.5 . . ?
H01B C01N H01C 109.5 . . ?
C01C C01P H01D 109.5 . . ?
C01C C01P H01E 109.5 . . ?
C01C C01P H01F 109.5 . . ?
H01D C01P H01E 109.5 . . ?
H01D C01P H01F 109.5 . . ?
H01E C01P H01F 109.5 . . ?
C01M C01Q H01Q 120.1 . . ?
C01M C01Q C01U 119.9(9) . . ?
C01U C01Q H01Q 120.1 . . ?
C01Q C01U H01U 119.7 . . ?
C01V C01U C01Q 120.6(8) . . ?
C01V C01U H01U 119.7 . . ?
C016 C01V H01V 120.0 . . ?
C01U C01V C016 119.9(9) . . ?
C01U C01V H01V 120.0 . . ?
O4 C01W H01H 109.5 . . ?
O4 C01W H01I 109.5 . . ?
O4 C01W H01J 109.5 . . ?
H01H C01W H01I 109.5 . . ?
H01H C01W H01J 109.5 . . ?
H01I C01W H01J 109.5 . . ?

loop_
_geom_bond_atom_site_label_1
_geom_bond_atom_site_label_2
_geom_bond_distance
_geom_bond_site_symmetry_2
_geom_bond_publ_flag
Br1 C00U 1.899(5) . ?
O1 H1 0.8200 . ?
O1 C00L 1.363(7) . ?
N2 N3 1.375(6) . ?
N2 C00N 1.348(7) . ?
N2 C00V 1.415(6) . ?
O4 C01B 1.324(7) . ?
O4 C01W 1.426(8) . ?
N3 C01A 1.333(6) . ?
N1 H1A 0.8599 . ?
N1 H1B 0.8603 . ?
N1 C00N 1.370(7) . ?
O2 H2 0.8200 . ?
O2 C01F 1.348(8) . ?
C00L C00S 1.365(8) . ?
C00L C01D 1.425(8) . ?
O3 C01B 1.227(7) . ?
C00N C00P 1.379(8) . ?
C00P C00S 1.475(7) . ?
C00P C01A 1.422(8) . ?
C00Q C00S 1.453(8) . ?
C00Q C01B 1.440(9) . ?
C00Q C01F 1.406(8) . ?
C00U C012 1.383(8) . ?
C00U C01G 1.352(9) . ?
C00V C014 1.369(8) . ?
C00V C01K 1.392(8) . ?
C00W H00A 0.9600 . ?
C00W H00B 0.9600 . ?
C00W H00C 0.9600 . ?
C00W C01C 1.539(8) . ?
C012 H012 0.9300 . ?
C012 C014 1.375(8) . ?
C014 H014 0.9300 . ?
C016 C01D 1.408(10) . ?
C016 C01F 1.428(10) . ?
C016 C01V 1.412(9) . ?
C01A C01C 1.503(8) . ?
C01C C01N 1.530(9) . ?
C01C C01P 1.536(9) . ?
C01D C01M 1.388(9) . ?
C01G H01G 0.9300 . ?
C01G C01K 1.378(8) . ?
C01K H01K 0.9300 . ?
C01M H01M 0.9300 . ?
C01M C01Q 1.362(11) . ?
C01N H01A 0.9600 . ?
C01N H01B 0.9600 . ?
C01N H01C 0.9600 . ?
C01P H01D 0.9600 . ?
C01P H01E 0.9600 . ?
C01P H01F 0.9600 . ?
C01Q H01Q 0.9300 . ?
C01Q C01U 1.411(15) . ?
C01U H01U 0.9300 . ?
C01U C01V 1.367(14) . ?
C01V H01V 0.9300 . ?
C01W H01H 0.9600 . ?
C01W H01I 0.9600 . ?
C01W H01J 0.9600 . ?

loop_
_geom_torsion_atom_site_label_1
_geom_torsion_atom_site_label_2
_geom_torsion_atom_site_label_3
_geom_torsion_atom_site_label_4
_geom_torsion
_geom_torsion_site_symmetry_1
_geom_torsion_site_symmetry_2
_geom_torsion_site_symmetry_3
_geom_torsion_site_symmetry_4
_geom_torsion_publ_flag
Br1 C00U C012 C014 177.5(5) . . . . ?
Br1 C00U C01G C01K 179.9(6) . . . . ?
O1 C00L C00S C00P 0.0(8) . . . . ?
O1 C00L C00S C00Q -177.7(5) . . . . ?
O1 C00L C01D C016 -179.8(5) . . . . ?
O1 C00L C01D C01M 0.7(8) . . . . ?
N2 N3 C01A C00P -2.8(7) . . . . ?
N2 N3 C01A C01C 179.6(5) . . . . ?
N2 C00N C00P C00S -174.5(5) . . . . ?
N2 C00N C00P C01A -2.0(6) . . . . ?
N2 C00V C014 C012 178.1(6) . . . . ?
N2 C00V C01K C01G 179.3(6) . . . . ?
N3 N2 C00N N1 -179.7(5) . . . . ?
N3 N2 C00N C00P 0.4(6) . . . . ?
N3 N2 C00V C014 141.1(6) . . . . ?
N3 N2 C00V C01K -36.2(8) . . . . ?
N3 C01A C01C C00W 118.9(6) . . . . ?
N3 C01A C01C C01N -123.2(6) . . . . ?
N3 C01A C01C C01P -1.6(8) . . . . ?
N1 C00N C00P C00S 5.6(10) . . . . ?
N1 C00N C00P C01A 178.1(6) . . . . ?
C00L C01D C01M C01Q 179.7(7) . . . . ?
C00N N2 N3 C01A 1.5(6) . . . . ?
C00N N2 C00V C014 -39.1(9) . . . . ?
C00N N2 C00V C01K 143.6(6) . . . . ?
C00N C00P C00S C00L -94.4(7) . . . . ?
C00N C00P C00S C00Q 83.1(7) . . . . ?
C00N C00P C01A N3 3.1(7) . . . . ?
C00N C00P C01A C01C -179.6(5) . . . . ?
C00P C01A C01C C00W -58.2(8) . . . . ?
C00P C01A C01C C01N 59.8(8) . . . . ?
C00P C01A C01C C01P -178.7(6) . . . . ?
C00S C00L C01D C016 -1.6(9) . . . . ?
C00S C00L C01D C01M 178.9(6) . . . . ?
C00S C00P C01A N3 174.8(6) . . . . ?
C00S C00P C01A C01C -7.9(10) . . . . ?
C00S C00Q C01B O4 -5.8(9) . . . . ?
C00S C00Q C01B O3 173.3(6) . . . . ?
C00S C00Q C01F O2 179.0(6) . . . . ?
C00S C00Q C01F C016 2.1(8) . . . . ?
C00U C012 C014 C00V 5.1(10) . . . . ?
C00U C01G C01K C00V 0.3(11) . . . . ?
C00V N2 N3 C01A -178.6(5) . . . . ?
C00V N2 C00N N1 0.4(9) . . . . ?
C00V N2 C00N C00P -179.4(5) . . . . ?
C012 C00U C01G C01K 0.3(11) . . . . ?
C014 C00V C01K C01G 1.8(10) . . . . ?
C016 C01D C01M C01Q 0.2(10) . . . . ?
C01A C00P C00S C00L 95.2(7) . . . . ?
C01A C00P C00S C00Q -87.2(8) . . . . ?
C01B C00Q C00S C00L 174.3(5) . . . . ?
C01B C00Q C00S C00P -3.1(8) . . . . ?
C01B C00Q C01F O2 0.2(9) . . . . ?
C01B C00Q C01F C016 -176.7(6) . . . . ?
C01D C00L C00S C00P -178.2(5) . . . . ?
C01D C00L C00S C00Q 4.2(8) . . . . ?
C01D C016 C01F O2 -176.6(6) . . . . ?
C01D C016 C01F C00Q 0.5(9) . . . . ?
C01D C016 C01V C01U 3.0(11) . . . . ?
C01D C01M C01Q C01U 1.0(12) . . . . ?
C01F C00Q C00S C00L -4.4(8) . . . . ?
C01F C00Q C00S C00P 178.2(5) . . . . ?
C01F C00Q C01B O4 172.9(6) . . . . ?
C01F C00Q C01B O3 -8.0(10) . . . . ?
C01F C016 C01D C00L -0.9(8) . . . . ?
C01F C016 C01D C01M 178.7(6) . . . . ?
C01F C016 C01V C01U -177.8(7) . . . . ?
C01G C00U C012 C014 -2.9(10) . . . . ?
C01K C00V C014 C012 -4.6(10) . . . . ?
C01M C01Q C01U C01V -0.1(14) . . . . ?
C01Q C01U C01V C016 -1.9(13) . . . . ?
C01V C016 C01D C00L 178.3(6) . . . . ?
C01V C016 C01D C01M -2.2(9) . . . . ?
C01V C016 C01F O2 4.3(9) . . . . ?
C01V C016 C01F C00Q -178.6(6) . . . . ?
C01W O4 C01B O3 3.0(11) . . . . ?
C01W O4 C01B C00Q -177.8(6) . . . . ?

loop_
_twin_individual_id
_twin_individual_mass_fraction_refined
1 0.95903
2 0.04097

loop_
_smtbx_masks_void_nr
_smtbx_masks_void_average_x
_smtbx_masks_void_average_y
_smtbx_masks_void_average_z
_smtbx_masks_void_volume
_smtbx_masks_void_count_electrons
_smtbx_masks_void_content
1 -0.146 0.005 0.077 137.1 49.1 ?
2 -0.354 -0.005 0.577 137.1 47.2 ?
3 0.146 0.505 0.423 137.1 46.7 ?
4 0.354 0.495 0.923 137.1 48.2 ?
